data_4072323
loop_
_publ_author_name
'Perucha, Alejandro S\'anchez'
'Heilmann-Brohl, Julia'
'Bolte, Michael'
'Lerner, Hans-Wolfram'
'Wagner, Matthias'

_publ_section_title
;
 Comparison of Doubly Lithiated, Magnesiated, and Zincated Ferrocenes:
 [Fe(\h5-C5H4)2]2Zn2(tmeda)2, the First Example of a [1.1]Ferrocenophane
 with Bridging First-Row Transition Metal Atoms
;
_journal_issue 23
_journal_name_full Organometallics
_journal_page_first 6170
_journal_paper_doi 10.1021/om800765a
_journal_volume 27
_journal_year 2008
_chemical_formula_sum 'C56 H72 Fe2 N4 Zn2'
_chemical_formula_weight 1043.62
_chemical_name_systematic ?
_space_group_IT_number 15
_symmetry_cell_setting monoclinic
_symmetry_space_group_name_Hall '-C 2yc'
_symmetry_space_group_name_H-M 'C 1 2/c 1'
_atom_sites_solution_hydrogens geom
_atom_sites_solution_primary direct
_atom_sites_solution_secondary difmap
_audit_creation_method SHELXL-97
_cell_angle_alpha 90.00
_cell_angle_beta 90.241(6)
_cell_angle_gamma 90.00
_cell_formula_units_Z 4
_cell_length_a 31.401(2)
_cell_length_b 18.6781(10)
_cell_length_c 8.9302(6)
_cell_measurement_reflns_used 17849
_cell_measurement_temperature 173(2)
_cell_measurement_theta_max 25.7
_cell_measurement_theta_min 3.5
_cell_volume 5237.6(6)
_computing_cell_refinement 'X-Area (Stoe & Cie, 2001)'
_computing_data_collection 'X-Area (Stoe & Cie, 2001)'
_computing_data_reduction 'X-Area (Stoe & Cie, 2001)'
_computing_molecular_graphics 'XP in SHELXTL-Plus (Sheldrick, 1991)'
_computing_publication_material SHELXL97
_computing_structure_refinement 'SHELXL97 (Sheldrick, 1997) '
_computing_structure_solution 'SHELXS97 (Sheldrick, 1990) '
_diffrn_ambient_temperature 173(2)
_diffrn_measured_fraction_theta_full 0.997
_diffrn_measured_fraction_theta_max 0.982
_diffrn_measurement_device_type 'STOE IPDS II two-circle-diffractometer'
_diffrn_measurement_method \w
_diffrn_radiation_monochromator graphite
_diffrn_radiation_source 'fine-focus sealed tube'
_diffrn_radiation_type MoK\a
_diffrn_radiation_wavelength 0.71073
_diffrn_reflns_av_R_equivalents 0.0777
_diffrn_reflns_av_sigmaI/netI 0.0462
_diffrn_reflns_limit_h_max 38
_diffrn_reflns_limit_h_min -32
_diffrn_reflns_limit_k_max 22
_diffrn_reflns_limit_k_min -22
_diffrn_reflns_limit_l_max 10
_diffrn_reflns_limit_l_min -10
_diffrn_reflns_number 28760
_diffrn_reflns_theta_full 25.00
_diffrn_reflns_theta_max 25.76
_diffrn_reflns_theta_min 3.39
_diffrn_standards_number 0
_exptl_absorpt_coefficient_mu 1.487
_exptl_absorpt_correction_T_max 0.8302
_exptl_absorpt_correction_T_min 0.6896
_exptl_absorpt_correction_type multi-scan
_exptl_absorpt_process_details 'MULABS (Spek, 2003; Blessing, 1995)'
_exptl_crystal_colour 'light brown'
_exptl_crystal_density_diffrn 1.323
_exptl_crystal_density_method 'not measured'
_exptl_crystal_description plate
_exptl_crystal_F_000 2192
_exptl_crystal_size_max 0.27
_exptl_crystal_size_mid 0.24
_exptl_crystal_size_min 0.13
_refine_diff_density_max 0.812
_refine_diff_density_min -0.629
_refine_diff_density_rms 0.075
_refine_ls_extinction_method none
_refine_ls_goodness_of_fit_ref 1.040
_refine_ls_hydrogen_treatment mixed
_refine_ls_matrix_type full
_refine_ls_number_parameters 289
_refine_ls_number_reflns 4928
_refine_ls_number_restraints 0
_refine_ls_restrained_S_all 1.040
_refine_ls_R_factor_all 0.0695
_refine_ls_R_factor_gt 0.0453
_refine_ls_shift/su_max 0.000
_refine_ls_shift/su_mean 0.000
_refine_ls_structure_factor_coef Fsqd
_refine_ls_weighting_details 'calc w=1/[\s^2^(Fo^2^)+(0.0528P)^2^+3.5781P] where P=(Fo^2^+2Fc^2^)/3'
_refine_ls_weighting_scheme calc
_refine_ls_wR_factor_gt 0.1008
_refine_ls_wR_factor_ref 0.1091
_reflns_number_gt 3562
_reflns_number_total 4928
_reflns_threshold_expression I>2\s(I)
_cod_data_source_file om800765a_si_001.cif
_cod_data_source_block wa694_/_Compound_6(H2O)4
_cod_depositor_comments
;
The following automatic conversions were performed:

'_symmetry_cell_setting' value 'Monoclinic' changed to 'monoclinic'
according to /home/saulius/struct/CIF-dictionaries/cif_core.dic
dictionary named 'cif_core.dic' version 2.4.1 from 2010-06-29.

Automatic conversion script
Id: cif_fix_values 1715 2011-07-08 13:25:40Z adriana 
;
_cod_original_sg_symbol_H-M 'C 2/c'
_cod_database_code 4072323

loop_
_symmetry_equiv_pos_as_xyz
'x, y, z'
'-x, y, -z+1/2'
'x+1/2, y+1/2, z'
'-x+1/2, y+1/2, -z+1/2'
'-x, -y, -z'
'x, -y, z-1/2'
'-x+1/2, -y+1/2, -z'
'x+1/2, -y+1/2, z-1/2'

loop_
_atom_site_label
_atom_site_type_symbol
_atom_site_fract_x
_atom_site_fract_y
_atom_site_fract_z
_atom_site_U_iso_or_equiv
_atom_site_adp_type
_atom_site_occupancy
_atom_site_symmetry_multiplicity
_atom_site_calc_flag
_atom_site_refinement_flags
Fe1 Fe 0.253666(16) 0.59966(2) 0.49079(6) 0.01864(13) Uani 1 1 d .
Zn1 Zn 0.322420(11) 0.752113(19) 0.59259(4) 0.01829(12) Uani 1 1 d .
N1 N 0.32494(9) 0.74910(16) 0.8399(3) 0.0250(6) Uani 1 1 d .
N2 N 0.39494(9) 0.75738(16) 0.6250(4) 0.0295(6) Uani 1 1 d .
C1 C 0.36959(14) 0.7627(2) 0.8846(5) 0.0441(10) Uani 1 1 d .
H1A H 0.3746 0.7421 0.9854 0.053 Uiso 1 1 calc R
H1B H 0.3742 0.8150 0.8914 0.053 Uiso 1 1 calc R
C2 C 0.40113(14) 0.7316(3) 0.7783(5) 0.0511(12) Uani 1 1 d .
H2A H 0.4302 0.7442 0.8123 0.061 Uiso 1 1 calc R
H2B H 0.3986 0.6788 0.7795 0.061 Uiso 1 1 calc R
C3 C 0.29720(18) 0.8041(2) 0.9063(4) 0.0481(12) Uani 1 1 d .
H3A H 0.2676 0.7953 0.8763 0.072 Uiso 1 1 calc R
H3B H 0.3060 0.8515 0.8711 0.072 Uiso 1 1 calc R
H3C H 0.2995 0.8022 1.0157 0.072 Uiso 1 1 calc R
C4 C 0.31170(15) 0.6777(2) 0.8938(4) 0.0387(10) Uani 1 1 d .
H4A H 0.2822 0.6687 0.8636 0.058 Uiso 1 1 calc R
H4B H 0.3140 0.6761 1.0032 0.058 Uiso 1 1 calc R
H4C H 0.3302 0.6411 0.8503 0.058 Uiso 1 1 calc R
C5 C 0.41168(15) 0.8305(2) 0.6077(6) 0.0509(12) Uani 1 1 d .
H5A H 0.4069 0.8468 0.5047 0.076 Uiso 1 1 calc R
H5B H 0.4423 0.8307 0.6297 0.076 Uiso 1 1 calc R
H5C H 0.3970 0.8627 0.6772 0.076 Uiso 1 1 calc R
C6 C 0.41664(16) 0.7103(3) 0.5188(7) 0.0654(16) Uani 1 1 d .
H6A H 0.4121 0.7280 0.4167 0.098 Uiso 1 1 calc R
H6B H 0.4051 0.6617 0.5272 0.098 Uiso 1 1 calc R
H6C H 0.4472 0.7095 0.5413 0.098 Uiso 1 1 calc R
C11 C 0.31172(11) 0.65703(17) 0.4993(4) 0.0230(7) Uani 1 1 d .
C12 C 0.29498(12) 0.65222(18) 0.3487(4) 0.0249(7) Uani 1 1 d .
H12 H 0.2884 0.6922 0.2871 0.030 Uiso 1 1 calc R
C13 C 0.28970(12) 0.57896(18) 0.3046(4) 0.0269(8) Uani 1 1 d .
H13 H 0.2791 0.5623 0.2111 0.032 Uiso 1 1 calc R
C14 C 0.30328(12) 0.53598(18) 0.4271(4) 0.0284(8) Uani 1 1 d .
H14 H 0.3036 0.4851 0.4302 0.034 Uiso 1 1 calc R
C15 C 0.31649(12) 0.58299(17) 0.5453(4) 0.0267(8) Uani 1 1 d .
H15 H 0.3269 0.5678 0.6401 0.032 Uiso 1 1 calc R
C21 C 0.19410(11) 0.65292(16) 0.4906(4) 0.0204(7) Uani 1 1 d .
C22 C 0.19120(11) 0.57981(16) 0.4369(4) 0.0236(7) Uani 1 1 d .
H22 H 0.1811 0.5663 0.3405 0.028 Uiso 1 1 calc R
C23 C 0.20558(12) 0.53098(18) 0.5487(4) 0.0286(8) Uani 1 1 d .
H23 H 0.2063 0.4803 0.5404 0.034 Uiso 1 1 calc R
C24 C 0.21868(12) 0.57210(19) 0.6755(4) 0.0278(8) Uani 1 1 d .
H24 H 0.2302 0.5540 0.7665 0.033 Uiso 1 1 calc R
C25 C 0.21121(12) 0.64606(18) 0.6396(4) 0.0240(7) Uani 1 1 d .
H25 H 0.2168 0.6850 0.7052 0.029 Uiso 1 1 calc R
C31 C 0.4216(3) 0.3830(4) 0.6346(7) 0.092(3) Uani 1 1 d .
H31 H 0.4122 0.3558 0.7181 0.110 Uiso 1 1 calc R
C32 C 0.4625(3) 0.3704(4) 0.5706(9) 0.094(3) Uani 1 1 d .
H32 H 0.4806 0.3348 0.6124 0.113 Uiso 1 1 calc R
C33 C 0.4759(2) 0.4091(4) 0.4502(9) 0.0810(19) Uani 1 1 d .
H33 H 0.5029 0.4002 0.4063 0.097 Uiso 1 1 calc R
C34 C 0.44999(17) 0.4601(3) 0.3947(8) 0.0705(17) Uani 1 1 d .
H34 H 0.4592 0.4879 0.3118 0.085 Uiso 1 1 calc R
C35 C 0.41081(16) 0.4729(2) 0.4547(6) 0.0521(12) Uani 1 1 d .
H35 H 0.3934 0.5092 0.4120 0.063 Uiso 1 1 calc R
C36 C 0.39607(18) 0.4353(3) 0.5732(5) 0.0525(12) Uani 1 1 d .
H36 H 0.3687 0.4448 0.6132 0.063 Uiso 1 1 calc R
C41 C 0.40419(19) 0.9684(3) 0.9926(8) 0.0681(16) Uani 1 1 d .
H41 H 0.3870 1.0049 0.9493 0.082 Uiso 1 1 calc R
C42 C 0.4429(2) 0.9579(5) 0.9381(11) 0.107(3) Uani 1 1 d .
H42 H 0.4528 0.9864 0.8574 0.128 Uiso 1 1 calc R
C43 C 0.4680(3) 0.9064(8) 0.997(2) 0.183(8) Uani 1 1 d .
H43 H 0.4962 0.9005 0.9612 0.220 Uiso 1 1 calc R
C44 C 0.4533(6) 0.8619(6) 1.111(2) 0.209(11) Uani 1 1 d .
H44 H 0.4702 0.8239 1.1498 0.251 Uiso 1 1 calc R
C45 C 0.4095(5) 0.8768(4) 1.1698(9) 0.135(4) Uani 1 1 d .
H45 H 0.3974 0.8495 1.2488 0.162 Uiso 1 1 calc R
C46 C 0.3884(3) 0.9306(3) 1.1046(7) 0.0784(19) Uani 1 1 d .
H46 H 0.3608 0.9423 1.1403 0.094 Uiso 1 1 calc R

loop_
_atom_site_aniso_label
_atom_site_aniso_U_11
_atom_site_aniso_U_22
_atom_site_aniso_U_33
_atom_site_aniso_U_23
_atom_site_aniso_U_13
_atom_site_aniso_U_12
Fe1 0.0236(2) 0.0130(2) 0.0192(2) -0.00019(19) -0.00002(18) 0.0013(2)
Zn1 0.0219(2) 0.01564(18) 0.01736(18) -0.00039(16) -0.00060(13) 0.00082(15)
N1 0.0318(15) 0.0246(13) 0.0187(13) 0.0000(12) -0.0019(11) 0.0010(13)
N2 0.0239(14) 0.0276(15) 0.0369(17) 0.0004(13) 0.0000(13) 0.0003(13)
C1 0.045(2) 0.060(3) 0.0271(19) 0.0042(19) -0.0120(18) -0.011(2)
C2 0.033(2) 0.069(3) 0.052(3) 0.014(2) -0.014(2) -0.003(2)
C3 0.078(3) 0.044(2) 0.0220(19) -0.0066(17) 0.004(2) 0.023(2)
C4 0.055(3) 0.036(2) 0.026(2) 0.0080(16) -0.0009(19) -0.0090(19)
C5 0.039(2) 0.049(3) 0.065(3) 0.005(2) 0.002(2) -0.017(2)
C6 0.037(3) 0.070(3) 0.089(4) -0.024(3) 0.011(3) 0.013(2)
C11 0.0229(17) 0.0207(15) 0.0254(18) -0.0017(13) 0.0022(15) 0.0012(13)
C12 0.0300(19) 0.0235(16) 0.0213(17) -0.0002(13) 0.0047(15) -0.0029(14)
C13 0.0289(18) 0.0265(17) 0.0252(18) -0.0095(14) 0.0029(16) -0.0014(14)
C14 0.0288(18) 0.0175(15) 0.039(2) -0.0077(15) 0.0021(17) 0.0045(14)
C15 0.0264(17) 0.0209(16) 0.0327(19) -0.0017(14) -0.0027(16) 0.0052(14)
C21 0.0207(16) 0.0172(15) 0.0233(17) -0.0008(13) -0.0017(14) 0.0003(12)
C22 0.0246(17) 0.0158(15) 0.0303(19) -0.0010(13) -0.0011(15) -0.0044(12)
C23 0.034(2) 0.0162(15) 0.036(2) 0.0055(14) 0.0011(17) -0.0036(14)
C24 0.0317(19) 0.0283(17) 0.0235(18) 0.0094(14) 0.0041(16) 0.0020(14)
C25 0.0291(18) 0.0240(16) 0.0188(17) 0.0015(13) 0.0027(15) 0.0051(14)
C31 0.166(8) 0.067(4) 0.042(3) -0.006(3) -0.026(4) 0.005(4)
C32 0.111(6) 0.084(5) 0.087(5) -0.025(4) -0.056(5) 0.061(4)
C33 0.054(3) 0.078(4) 0.110(6) -0.003(4) -0.017(4) 0.019(3)
C34 0.047(3) 0.051(3) 0.113(5) 0.009(3) 0.007(3) 0.005(2)
C35 0.042(3) 0.043(2) 0.071(3) -0.003(2) -0.004(3) 0.005(2)
C36 0.066(3) 0.049(3) 0.042(3) -0.005(2) -0.007(3) 0.004(2)
C41 0.056(3) 0.056(3) 0.092(5) -0.019(3) -0.007(3) 0.002(3)
C42 0.067(4) 0.112(6) 0.141(8) -0.056(5) 0.013(5) -0.012(4)
C43 0.062(5) 0.169(11) 0.32(2) -0.158(13) -0.056(9) 0.056(7)
C44 0.248(18) 0.096(8) 0.281(19) -0.088(9) -0.232(17) 0.096(10)
C45 0.254(14) 0.071(5) 0.080(5) -0.008(4) -0.098(8) -0.008(6)
C46 0.108(5) 0.067(4) 0.060(4) -0.022(3) -0.008(4) 0.003(4)

loop_
_atom_type_symbol
_atom_type_description
_atom_type_scat_dispersion_real
_atom_type_scat_dispersion_imag
_atom_type_scat_source
C C 0.0033 0.0016 'International Tables Vol C Tables 4.2.6.8 and 6.1.1.4'
H H 0.0000 0.0000 'International Tables Vol C Tables 4.2.6.8 and 6.1.1.4'
Fe Fe 0.3463 0.8444 'International Tables Vol C Tables 4.2.6.8 and 6.1.1.4'
N N 0.0061 0.0033 'International Tables Vol C Tables 4.2.6.8 and 6.1.1.4'
Zn Zn 0.2839 1.4301 'International Tables Vol C Tables 4.2.6.8 and 6.1.1.4'

loop_
_geom_angle_atom_site_label_1
_geom_angle_atom_site_label_2
_geom_angle_atom_site_label_3
_geom_angle
_geom_angle_site_symmetry_1
_geom_angle_site_symmetry_3
C14 Fe1 C23 105.63(14) . .
C14 Fe1 C24 119.30(15) . .
C23 Fe1 C24 40.73(15) . .
C14 Fe1 C22 123.99(14) . .
C23 Fe1 C22 40.65(14) . .
C24 Fe1 C22 68.19(15) . .
C14 Fe1 C13 40.62(15) . .
C23 Fe1 C13 119.74(14) . .
C24 Fe1 C13 154.60(13) . .
C22 Fe1 C13 107.81(15) . .
C14 Fe1 C15 40.94(14) . .
C23 Fe1 C15 123.59(14) . .
C24 Fe1 C15 106.78(15) . .
C22 Fe1 C15 160.86(12) . .
C13 Fe1 C15 68.34(15) . .
C14 Fe1 C12 67.93(14) . .
C23 Fe1 C12 156.56(15) . .
C24 Fe1 C12 162.31(15) . .
C22 Fe1 C12 122.95(15) . .
C13 Fe1 C12 40.73(13) . .
C15 Fe1 C12 67.21(15) . .
C14 Fe1 C25 156.04(15) . .
C23 Fe1 C25 67.90(14) . .
C24 Fe1 C25 40.75(13) . .
C22 Fe1 C25 67.02(15) . .
C13 Fe1 C25 162.79(14) . .
C15 Fe1 C25 122.04(15) . .
C12 Fe1 C25 126.97(13) . .
C14 Fe1 C11 69.32(13) . .
C23 Fe1 C11 160.66(15) . .
C24 Fe1 C11 124.23(15) . .
C22 Fe1 C11 157.35(13) . .
C13 Fe1 C11 69.30(14) . .
C15 Fe1 C11 40.67(13) . .
C12 Fe1 C11 40.41(14) . .
C25 Fe1 C11 108.73(14) . .
C14 Fe1 C21 161.37(15) . .
C23 Fe1 C21 69.06(13) . .
C24 Fe1 C21 69.06(14) . .
C22 Fe1 C21 40.65(12) . .
C13 Fe1 C21 125.29(14) . .
C15 Fe1 C21 156.73(13) . .
C12 Fe1 C21 109.45(14) . .
C25 Fe1 C21 40.11(13) . .
C11 Fe1 C21 121.53(12) . .
C11 Zn1 C21 126.57(13) . 7_566
C11 Zn1 N1 113.63(13) . .
C21 Zn1 N1 113.81(12) 7_566 .
C11 Zn1 N2 104.87(13) . .
C21 Zn1 N2 105.40(12) 7_566 .
N1 Zn1 N2 81.01(11) . .
C3 N1 C4 109.3(3) . .
C3 N1 C1 109.5(3) . .
C4 N1 C1 109.5(3) . .
C3 N1 Zn1 111.4(2) . .
C4 N1 Zn1 109.8(2) . .
C1 N1 Zn1 107.2(2) . .
C2 N2 C6 110.4(4) . .
C2 N2 C5 110.9(4) . .
C6 N2 C5 108.8(4) . .
C2 N2 Zn1 103.4(2) . .
C6 N2 Zn1 110.9(3) . .
C5 N2 Zn1 112.4(3) . .
N1 C1 C2 113.1(3) . .
N1 C1 H1A 108.9 . .
C2 C1 H1A 108.9 . .
N1 C1 H1B 108.9 . .
C2 C1 H1B 108.9 . .
H1A C1 H1B 107.8 . .
N2 C2 C1 112.4(4) . .
N2 C2 H2A 109.1 . .
C1 C2 H2A 109.1 . .
N2 C2 H2B 109.1 . .
C1 C2 H2B 109.1 . .
H2A C2 H2B 107.9 . .
N1 C3 H3A 109.5 . .
N1 C3 H3B 109.5 . .
H3A C3 H3B 109.5 . .
N1 C3 H3C 109.5 . .
H3A C3 H3C 109.5 . .
H3B C3 H3C 109.5 . .
N1 C4 H4A 109.5 . .
N1 C4 H4B 109.5 . .
H4A C4 H4B 109.5 . .
N1 C4 H4C 109.5 . .
H4A C4 H4C 109.5 . .
H4B C4 H4C 109.5 . .
N2 C5 H5A 109.5 . .
N2 C5 H5B 109.5 . .
H5A C5 H5B 109.5 . .
N2 C5 H5C 109.5 . .
H5A C5 H5C 109.5 . .
H5B C5 H5C 109.5 . .
N2 C6 H6A 109.5 . .
N2 C6 H6B 109.5 . .
H6A C6 H6B 109.5 . .
N2 C6 H6C 109.5 . .
H6A C6 H6C 109.5 . .
H6B C6 H6C 109.5 . .
C12 C11 C15 103.9(3) . .
C12 C11 Zn1 120.4(2) . .
C15 C11 Zn1 135.7(3) . .
C12 C11 Fe1 67.98(19) . .
C15 C11 Fe1 67.36(19) . .
Zn1 C11 Fe1 127.67(16) . .
C13 C12 C11 110.9(3) . .
C13 C12 Fe1 69.08(19) . .
C11 C12 Fe1 71.62(19) . .
C13 C12 H12 124.6 . .
C11 C12 H12 124.6 . .
Fe1 C12 H12 126.3 . .
C14 C13 C12 107.1(3) . .
C14 C13 Fe1 69.3(2) . .
C12 C13 Fe1 70.19(19) . .
C14 C13 H13 126.5 . .
C12 C13 H13 126.5 . .
Fe1 C13 H13 125.6 . .
C13 C14 C15 107.8(3) . .
C13 C14 Fe1 70.04(19) . .
C15 C14 Fe1 69.94(19) . .
C13 C14 H14 126.1 . .
C15 C14 H14 126.1 . .
Fe1 C14 H14 125.5 . .
C14 C15 C11 110.3(3) . .
C14 C15 Fe1 69.1(2) . .
C11 C15 Fe1 72.0(2) . .
C14 C15 H15 124.8 . .
C11 C15 H15 124.8 . .
Fe1 C15 H15 125.6 . .
C25 C21 C22 104.2(3) . .
C25 C21 Zn1 121.3(2) . 7_566
C22 C21 Zn1 134.4(3) . 7_566
C25 C21 Fe1 68.35(19) . .
C22 C21 Fe1 67.19(19) . .
Zn1 C21 Fe1 130.33(16) 7_566 .
C23 C22 C21 110.6(3) . .
C23 C22 Fe1 69.6(2) . .
C21 C22 Fe1 72.16(19) . .
C23 C22 H22 124.7 . .
C21 C22 H22 124.7 . .
Fe1 C22 H22 125.1 . .
C22 C23 C24 107.5(3) . .
C22 C23 Fe1 69.75(19) . .
C24 C23 Fe1 69.7(2) . .
C22 C23 H23 126.2 . .
C24 C23 H23 126.2 . .
Fe1 C23 H23 125.9 . .
C23 C24 C25 107.1(3) . .
C23 C24 Fe1 69.6(2) . .
C25 C24 Fe1 70.55(19) . .
C23 C24 H24 126.4 . .
C25 C24 H24 126.4 . .
Fe1 C24 H24 125.0 . .
C24 C25 C21 110.6(3) . .
C24 C25 Fe1 68.70(19) . .
C21 C25 Fe1 71.54(18) . .
C24 C25 H25 124.7 . .
C21 C25 H25 124.7 . .
Fe1 C25 H25 126.7 . .
C36 C31 C32 118.7(6) . .
C36 C31 H31 120.6 . .
C32 C31 H31 120.6 . .
C33 C32 C31 120.6(6) . .
C33 C32 H32 119.7 . .
C31 C32 H32 119.7 . .
C34 C33 C32 118.6(7) . .
C34 C33 H33 120.7 . .
C32 C33 H33 120.7 . .
C33 C34 C35 121.5(6) . .
C33 C34 H34 119.2 . .
C35 C34 H34 119.2 . .
C36 C35 C34 121.9(5) . .
C36 C35 H35 119.1 . .
C34 C35 H35 119.1 . .
C35 C36 C31 118.6(6) . .
C35 C36 H36 120.7 . .
C31 C36 H36 120.7 . .
C46 C41 C42 123.0(8) . .
C46 C41 H41 118.5 . .
C42 C41 H41 118.5 . .
C41 C42 C43 119.8(11) . .
C41 C42 H42 120.1 . .
C43 C42 H42 120.1 . .
C42 C43 C44 120.9(11) . .
C42 C43 H43 119.5 . .
C44 C43 H43 119.5 . .
C43 C44 C45 116.9(8) . .
C43 C44 H44 121.6 . .
C45 C44 H44 121.6 . .
C46 C45 C44 116.1(11) . .
C46 C45 H45 122.0 . .
C44 C45 H45 122.0 . .
C41 C46 C45 123.1(9) . .
C41 C46 H46 118.4 . .
C45 C46 H46 118.4 . .

loop_
_geom_bond_atom_site_label_1
_geom_bond_atom_site_label_2
_geom_bond_distance
_geom_bond_site_symmetry_2
Fe1 C14 2.043(3) .
Fe1 C23 2.049(3) .
Fe1 C24 2.051(3) .
Fe1 C22 2.051(4) .
Fe1 C13 2.052(3) .
Fe1 C15 2.053(4) .
Fe1 C12 2.067(3) .
Fe1 C25 2.076(3) .
Fe1 C11 2.116(3) .
Fe1 C21 2.119(3) .
Zn1 C11 1.990(3) .
Zn1 C21 1.991(3) 7_566
Zn1 N1 2.210(3) .
Zn1 N2 2.297(3) .
N1 C3 1.473(5) .
N1 C4 1.477(5) .
N1 C1 1.478(5) .
N2 C2 1.464(6) .
N2 C6 1.464(5) .
N2 C5 1.472(5) .
C1 C2 1.492(7) .
C1 H1A 0.9900 .
C1 H1B 0.9900 .
C2 H2A 0.9900 .
C2 H2B 0.9900 .
C3 H3A 0.9800 .
C3 H3B 0.9800 .
C3 H3C 0.9800 .
C4 H4A 0.9800 .
C4 H4B 0.9800 .
C4 H4C 0.9800 .
C5 H5A 0.9800 .
C5 H5B 0.9800 .
C5 H5C 0.9800 .
C6 H6A 0.9800 .
C6 H6B 0.9800 .
C6 H6C 0.9800 .
C11 C12 1.445(5) .
C11 C15 1.450(5) .
C12 C13 1.433(5) .
C12 H12 0.9500 .
C13 C14 1.421(5) .
C13 H13 0.9500 .
C14 C15 1.432(5) .
C14 H14 0.9500 .
C15 H15 0.9500 .
C21 C25 1.439(5) .
C21 C22 1.450(4) .
C21 Zn1 1.991(3) 7_566
C22 C23 1.425(5) .
C22 H22 0.9500 .
C23 C24 1.427(5) .
C23 H23 0.9500 .
C24 C25 1.437(5) .
C24 H24 0.9500 .
C25 H25 0.9500 .
C31 C36 1.376(9) .
C31 C32 1.428(11) .
C31 H31 0.9500 .
C32 C33 1.363(10) .
C32 H32 0.9500 .
C33 C34 1.345(8) .
C33 H33 0.9500 .
C34 C35 1.365(7) .
C34 H34 0.9500 .
C35 C36 1.353(7) .
C35 H35 0.9500 .
C36 H36 0.9500 .
C41 C46 1.322(9) .
C41 C42 1.325(9) .
C41 H41 0.9500 .
C42 C43 1.352(16) .
C42 H42 0.9500 .
C43 C44 1.39(2) .
C43 H43 0.9500 .
C44 C45 1.50(2) .
C44 H44 0.9500 .
C45 C46 1.336(11) .
C45 H45 0.9500 .
C46 H46 0.9500 .

loop_
_geom_torsion_atom_site_label_1
_geom_torsion_atom_site_label_2
_geom_torsion_atom_site_label_3
_geom_torsion_atom_site_label_4
_geom_torsion
_geom_torsion_site_symmetry_1
_geom_torsion_site_symmetry_4
C11 Zn1 N1 C3 -129.8(3) . .
C21 Zn1 N1 C3 24.9(3) 7_566 .
N2 Zn1 N1 C3 127.8(3) . .
C11 Zn1 N1 C4 -8.5(3) . .
C21 Zn1 N1 C4 146.2(3) 7_566 .
N2 Zn1 N1 C4 -110.9(3) . .
C11 Zn1 N1 C1 110.5(3) . .
C21 Zn1 N1 C1 -94.9(3) 7_566 .
N2 Zn1 N1 C1 8.1(3) . .
C11 Zn1 N2 C2 -93.7(3) . .
C21 Zn1 N2 C2 130.9(3) 7_566 .
N1 Zn1 N2 C2 18.5(3) . .
C11 Zn1 N2 C6 24.6(3) . .
C21 Zn1 N2 C6 -110.8(3) 7_566 .
N1 Zn1 N2 C6 136.8(3) . .
C11 Zn1 N2 C5 146.6(3) . .
C21 Zn1 N2 C5 11.2(3) 7_566 .
N1 Zn1 N2 C5 -101.2(3) . .
C3 N1 C1 C2 -155.9(4) . .
C4 N1 C1 C2 84.3(4) . .
Zn1 N1 C1 C2 -34.9(4) . .
C6 N2 C2 C1 -162.2(4) . .
C5 N2 C2 C1 77.1(4) . .
Zn1 N2 C2 C1 -43.5(4) . .
N1 C1 C2 N2 56.6(5) . .
C21 Zn1 C11 C12 8.0(3) 7_566 .
N1 Zn1 C11 C12 158.9(2) . .
N2 Zn1 C11 C12 -114.6(3) . .
C21 Zn1 C11 C15 -171.9(3) 7_566 .
N1 Zn1 C11 C15 -21.0(4) . .
N2 Zn1 C11 C15 65.5(4) . .
C21 Zn1 C11 Fe1 -76.4(3) 7_566 .
N1 Zn1 C11 Fe1 74.4(2) . .
N2 Zn1 C11 Fe1 160.97(19) . .
C14 Fe1 C11 C12 79.9(2) . .
C23 Fe1 C11 C12 158.0(4) . .
C24 Fe1 C11 C12 -168.1(2) . .
C22 Fe1 C11 C12 -50.5(4) . .
C13 Fe1 C11 C12 36.3(2) . .
C15 Fe1 C11 C12 116.8(3) . .
C25 Fe1 C11 C12 -125.5(2) . .
C21 Fe1 C11 C12 -83.2(2) . .
C14 Fe1 C11 C15 -36.9(2) . .
C23 Fe1 C11 C15 41.2(5) . .
C24 Fe1 C11 C15 75.2(2) . .
C22 Fe1 C11 C15 -167.2(3) . .
C13 Fe1 C11 C15 -80.5(2) . .
C12 Fe1 C11 C15 -116.8(3) . .
C25 Fe1 C11 C15 117.7(2) . .
C21 Fe1 C11 C15 160.0(2) . .
C14 Fe1 C11 Zn1 -168.0(3) . .
C23 Fe1 C11 Zn1 -89.9(4) . .
C24 Fe1 C11 Zn1 -56.0(3) . .
C22 Fe1 C11 Zn1 61.6(4) . .
C13 Fe1 C11 Zn1 148.4(3) . .
C15 Fe1 C11 Zn1 -131.1(3) . .
C12 Fe1 C11 Zn1 112.1(3) . .
C25 Fe1 C11 Zn1 -13.4(3) . .
C21 Fe1 C11 Zn1 28.9(3) . .
C15 C11 C12 C13 0.1(4) . .
Zn1 C11 C12 C13 -179.9(2) . .
Fe1 C11 C12 C13 -58.0(2) . .
C15 C11 C12 Fe1 58.1(2) . .
Zn1 C11 C12 Fe1 -121.8(2) . .
C14 Fe1 C12 C13 38.3(2) . .
C23 Fe1 C12 C13 -39.9(5) . .
C24 Fe1 C12 C13 156.1(5) . .
C22 Fe1 C12 C13 -78.8(2) . .
C15 Fe1 C12 C13 82.8(2) . .
C25 Fe1 C12 C13 -163.4(2) . .
C11 Fe1 C12 C13 121.9(3) . .
C21 Fe1 C12 C13 -121.9(2) . .
C14 Fe1 C12 C11 -83.6(2) . .
C23 Fe1 C12 C11 -161.8(3) . .
C24 Fe1 C12 C11 34.2(6) . .
C22 Fe1 C12 C11 159.27(18) . .
C13 Fe1 C12 C11 -121.9(3) . .
C15 Fe1 C12 C11 -39.14(19) . .
C25 Fe1 C12 C11 74.7(3) . .
C21 Fe1 C12 C11 116.15(19) . .
C11 C12 C13 C14 -0.3(4) . .
Fe1 C12 C13 C14 -59.8(2) . .
C11 C12 C13 Fe1 59.5(2) . .
C23 Fe1 C13 C14 -79.1(2) . .
C24 Fe1 C13 C14 -45.3(5) . .
C22 Fe1 C13 C14 -121.8(2) . .
C15 Fe1 C13 C14 38.2(2) . .
C12 Fe1 C13 C14 118.0(3) . .
C25 Fe1 C13 C14 168.6(5) . .
C11 Fe1 C13 C14 82.0(2) . .
C21 Fe1 C13 C14 -163.3(2) . .
C14 Fe1 C13 C12 -118.0(3) . .
C23 Fe1 C13 C12 162.9(2) . .
C24 Fe1 C13 C12 -163.3(4) . .
C22 Fe1 C13 C12 120.2(2) . .
C15 Fe1 C13 C12 -79.8(2) . .
C25 Fe1 C13 C12 50.6(6) . .
C11 Fe1 C13 C12 -36.0(2) . .
C21 Fe1 C13 C12 78.6(3) . .
C12 C13 C14 C15 0.3(4) . .
Fe1 C13 C14 C15 -60.0(2) . .
C12 C13 C14 Fe1 60.3(2) . .
C23 Fe1 C14 C13 117.7(2) . .
C24 Fe1 C14 C13 159.5(2) . .
C22 Fe1 C14 C13 77.3(2) . .
C15 Fe1 C14 C13 -118.6(3) . .
C12 Fe1 C14 C13 -38.4(2) . .
C25 Fe1 C14 C13 -171.7(3) . .
C11 Fe1 C14 C13 -81.9(2) . .
C21 Fe1 C14 C13 47.1(5) . .
C23 Fe1 C14 C15 -123.7(2) . .
C24 Fe1 C14 C15 -81.9(2) . .
C22 Fe1 C14 C15 -164.1(2) . .
C13 Fe1 C14 C15 118.6(3) . .
C12 Fe1 C14 C15 80.2(2) . .
C25 Fe1 C14 C15 -53.1(4) . .
C11 Fe1 C14 C15 36.7(2) . .
C21 Fe1 C14 C15 165.7(4) . .
C13 C14 C15 C11 -0.3(4) . .
Fe1 C14 C15 C11 -60.4(2) . .
C13 C14 C15 Fe1 60.1(2) . .
C12 C11 C15 C14 0.1(4) . .
Zn1 C11 C15 C14 -179.9(3) . .
Fe1 C11 C15 C14 58.7(2) . .
C12 C11 C15 Fe1 -58.5(2) . .
Zn1 C11 C15 Fe1 121.4(3) . .
C23 Fe1 C15 C14 74.2(3) . .
C24 Fe1 C15 C14 115.6(2) . .
C22 Fe1 C15 C14 44.0(6) . .
C13 Fe1 C15 C14 -37.9(2) . .
C12 Fe1 C15 C14 -82.1(2) . .
C25 Fe1 C15 C14 157.5(2) . .
C11 Fe1 C15 C14 -121.0(3) . .
C21 Fe1 C15 C14 -168.5(3) . .
C14 Fe1 C15 C11 121.0(3) . .
C23 Fe1 C15 C11 -164.8(2) . .
C24 Fe1 C15 C11 -123.4(2) . .
C22 Fe1 C15 C11 164.9(4) . .
C13 Fe1 C15 C11 83.0(2) . .
C12 Fe1 C15 C11 38.89(19) . .
C25 Fe1 C15 C11 -81.5(2) . .
C21 Fe1 C15 C11 -47.5(4) . .
C14 Fe1 C21 C25 156.7(4) . .
C23 Fe1 C21 C25 80.2(2) . .
C24 Fe1 C21 C25 36.4(2) . .
C22 Fe1 C21 C25 116.9(3) . .
C13 Fe1 C21 C25 -167.5(2) . .
C15 Fe1 C21 C25 -47.4(4) . .
C12 Fe1 C21 C25 -124.8(2) . .
C11 Fe1 C21 C25 -81.8(2) . .
C14 Fe1 C21 C22 39.8(5) . .
C23 Fe1 C21 C22 -36.7(2) . .
C24 Fe1 C21 C22 -80.5(2) . .
C13 Fe1 C21 C22 75.6(2) . .
C15 Fe1 C21 C22 -164.3(3) . .
C12 Fe1 C21 C22 118.3(2) . .
C25 Fe1 C21 C22 -116.9(3) . .
C11 Fe1 C21 C22 161.3(2) . .
C14 Fe1 C21 Zn1 -89.9(5) . 7_566
C23 Fe1 C21 Zn1 -166.4(3) . 7_566
C24 Fe1 C21 Zn1 149.8(3) . 7_566
C22 Fe1 C21 Zn1 -129.7(3) . 7_566
C13 Fe1 C21 Zn1 -54.1(3) . 7_566
C15 Fe1 C21 Zn1 66.0(4) . 7_566
C12 Fe1 C21 Zn1 -11.4(3) . 7_566
C25 Fe1 C21 Zn1 113.4(3) . 7_566
C11 Fe1 C21 Zn1 31.6(3) . 7_566
C25 C21 C22 C23 0.4(4) . .
Zn1 C21 C22 C23 -176.0(3) 7_566 .
Fe1 C21 C22 C23 59.2(2) . .
C25 C21 C22 Fe1 -58.7(2) . .
Zn1 C21 C22 Fe1 124.8(3) 7_566 .
C14 Fe1 C22 C23 73.3(2) . .
C24 Fe1 C22 C23 -38.1(2) . .
C13 Fe1 C22 C23 115.2(2) . .
C15 Fe1 C22 C23 40.1(6) . .
C12 Fe1 C22 C23 157.4(2) . .
C25 Fe1 C22 C23 -82.3(2) . .
C11 Fe1 C22 C23 -166.0(3) . .
C21 Fe1 C22 C23 -120.9(3) . .
C14 Fe1 C22 C21 -165.7(2) . .
C23 Fe1 C22 C21 120.9(3) . .
C24 Fe1 C22 C21 82.8(2) . .
C13 Fe1 C22 C21 -123.9(2) . .
C15 Fe1 C22 C21 161.0(4) . .
C12 Fe1 C22 C21 -81.6(2) . .
C25 Fe1 C22 C21 38.61(19) . .
C11 Fe1 C22 C21 -45.1(4) . .
C21 C22 C23 C24 -1.0(4) . .
Fe1 C22 C23 C24 59.7(2) . .
C21 C22 C23 Fe1 -60.7(2) . .
C14 Fe1 C23 C22 -124.4(2) . .
C24 Fe1 C23 C22 118.6(3) . .
C13 Fe1 C23 C22 -82.8(2) . .
C15 Fe1 C23 C22 -165.3(2) . .
C12 Fe1 C23 C22 -54.0(4) . .
C25 Fe1 C23 C22 80.0(2) . .
C11 Fe1 C23 C22 163.7(4) . .
C21 Fe1 C23 C22 36.75(19) . .
C14 Fe1 C23 C24 117.0(2) . .
C22 Fe1 C23 C24 -118.6(3) . .
C13 Fe1 C23 C24 158.6(2) . .
C15 Fe1 C23 C24 76.1(2) . .
C12 Fe1 C23 C24 -172.6(3) . .
C25 Fe1 C23 C24 -38.6(2) . .
C11 Fe1 C23 C24 45.1(5) . .
C21 Fe1 C23 C24 -81.8(2) . .
C22 C23 C24 C25 1.1(4) . .
Fe1 C23 C24 C25 60.9(2) . .
C22 C23 C24 Fe1 -59.8(2) . .
C14 Fe1 C24 C23 -79.7(2) . .
C22 Fe1 C24 C23 38.0(2) . .
C13 Fe1 C24 C23 -47.7(5) . .
C15 Fe1 C24 C23 -122.4(2) . .
C12 Fe1 C24 C23 170.3(5) . .
C25 Fe1 C24 C23 117.7(3) . .
C11 Fe1 C24 C23 -163.5(2) . .
C21 Fe1 C24 C23 81.8(2) . .
C14 Fe1 C24 C25 162.6(2) . .
C23 Fe1 C24 C25 -117.7(3) . .
C22 Fe1 C24 C25 -79.6(2) . .
C13 Fe1 C24 C25 -165.4(4) . .
C15 Fe1 C24 C25 119.9(2) . .
C12 Fe1 C24 C25 52.6(6) . .
C11 Fe1 C24 C25 78.8(3) . .
C21 Fe1 C24 C25 -35.9(2) . .
C23 C24 C25 C21 -0.9(4) . .
Fe1 C24 C25 C21 59.4(2) . .
C23 C24 C25 Fe1 -60.3(2) . .
C22 C21 C25 C24 0.3(4) . .
Zn1 C21 C25 C24 177.3(2) 7_566 .
Fe1 C21 C25 C24 -57.7(2) . .
C22 C21 C25 Fe1 58.0(2) . .
Zn1 C21 C25 Fe1 -125.0(2) 7_566 .
C14 Fe1 C25 C24 -40.0(5) . .
C23 Fe1 C25 C24 38.6(2) . .
C22 Fe1 C25 C24 82.8(2) . .
C13 Fe1 C25 C24 158.5(5) . .
C15 Fe1 C25 C24 -78.2(3) . .
C12 Fe1 C25 C24 -162.4(2) . .
C11 Fe1 C25 C24 -121.1(2) . .
C21 Fe1 C25 C24 121.9(3) . .
C14 Fe1 C25 C21 -161.9(3) . .
C23 Fe1 C25 C21 -83.3(2) . .
C24 Fe1 C25 C21 -121.9(3) . .
C22 Fe1 C25 C21 -39.13(19) . .
C13 Fe1 C25 C21 36.6(6) . .
C15 Fe1 C25 C21 159.93(19) . .
C12 Fe1 C25 C21 75.7(3) . .
C11 Fe1 C25 C21 117.03(19) . .
C36 C31 C32 C33 -0.5(10) . .
C31 C32 C33 C34 1.1(11) . .
C32 C33 C34 C35 -1.1(10) . .
C33 C34 C35 C36 0.4(9) . .
C34 C35 C36 C31 0.3(8) . .
C32 C31 C36 C35 -0.2(9) . .
C46 C41 C42 C43 0.0(11) . .
C41 C42 C43 C44 2.9(15) . .
C42 C43 C44 C45 -3.5(17) . .
C43 C44 C45 C46 1.4(14) . .
C42 C41 C46 C45 -2.2(10) . .
C44 C45 C46 C41 1.4(11) . .
